data_7216379
loop_
_publ_author_name
'Sekiya, Ryo'
'Yamasaki, Yutaro'
'Tada, Wataru'
'Shio, Hidemi'
'Haino, Takeharu'

_publ_section_title
;
 Guest induced head-to-tail columnar assembly of 5,17-difunctionalized
 calix[4]arene
;
_journal_name_full CrystEngComm
_journal_paper_doi 10.1039/c4ce00667d
_journal_year 2014
_chemical_formula_moiety 'C54 H58 N2 O10, C4 H8 O2'
_chemical_formula_sum 'C58 H66 N2 O12'
_chemical_formula_weight 983.12
_chemical_name_systematic
;
 ?
;
_space_group_crystal_system monoclinic
_space_group_IT_number 14
_space_group_name_Hall '-P 2ybc'
_space_group_name_H-M_alt 'P 1 21/c 1'
_symmetry_space_group_name_Hall '-P 2ybc'
_symmetry_space_group_name_H-M 'P 1 21/c 1'
_audit_creation_date 2014-02-18T13:24:42-00:00
_audit_creation_method 'WinGX routine CIF_UPDATE'
_cell_angle_alpha 90
_cell_angle_beta 102.842(2)
_cell_angle_gamma 90
_cell_formula_units_Z 4
_cell_length_a 15.4024(18)
_cell_length_b 18.320(2)
_cell_length_c 18.450(2)
_cell_measurement_reflns_used 3179
_cell_measurement_temperature 123(2)
_cell_measurement_theta_max 26.361
_cell_measurement_theta_min 1.753
_cell_volume 5075.9(10)
_computing_cell_refinement 'Bruker SAINT'
_computing_data_collection 'Bruker APEX2'
_computing_data_reduction 'SHELXS-2013 (Sheldrick, 2013)'
_computing_structure_refinement 'SHELXL-2013 (Sheldrick, 2013)'
_diffrn_ambient_temperature 123(2)
_diffrn_measured_fraction_theta_full 0.998
_diffrn_measured_fraction_theta_max 0.995
_diffrn_measurement_device_type 'Bluker APEX-II CCD'
_diffrn_measurement_method '\f and \w scans'
_diffrn_radiation_monochromator graphite
_diffrn_radiation_probe x-ray
_diffrn_radiation_source 'sealed tube'
_diffrn_radiation_type MoK\a
_diffrn_radiation_wavelength 0.71073
_diffrn_reflns_av_R_equivalents 0.0745
_diffrn_reflns_limit_h_max 19
_diffrn_reflns_limit_h_min -19
_diffrn_reflns_limit_k_max 21
_diffrn_reflns_limit_k_min -22
_diffrn_reflns_limit_l_max 23
_diffrn_reflns_limit_l_min -10
_diffrn_reflns_number 26473
_diffrn_reflns_theta_full 25
_diffrn_reflns_theta_max 26.361
_diffrn_reflns_theta_min 1.753
_exptl_absorpt_coefficient_mu 0.09
_exptl_absorpt_correction_type none
_exptl_crystal_colour colorless
_exptl_crystal_density_diffrn 1.286
_exptl_crystal_description needle
_exptl_crystal_F_000 2096
_exptl_crystal_size_max 0.05
_exptl_crystal_size_mid 0.03
_exptl_crystal_size_min 0.02
_refine_diff_density_max 0.387
_refine_diff_density_min -0.245
_refine_diff_density_rms 0.056
_refine_ls_extinction_method none
_refine_ls_goodness_of_fit_ref 1.006
_refine_ls_hydrogen_treatment constr
_refine_ls_matrix_type full
_refine_ls_number_parameters 659
_refine_ls_number_reflns 10321
_refine_ls_number_restraints 0
_refine_ls_restrained_S_all 1.006
_refine_ls_R_factor_all 0.1627
_refine_ls_R_factor_gt 0.0744
_refine_ls_shift/su_max 0.000
_refine_ls_shift/su_mean 0.000
_refine_ls_structure_factor_coef Fsqd
_refine_ls_weighting_details
;
 w=1/[\s^2^(Fo^2^)+(0.0576P)^2^+2.8614P]
 where P=(Fo^2^+2Fc^2^)/3
;
_refine_ls_weighting_scheme calc
_refine_ls_wR_factor_gt 0.1411
_refine_ls_wR_factor_ref 0.174
_reflns_number_gt 5278
_reflns_number_total 10321
_reflns_threshold_expression 'I > 2\s(I)'
_cod_data_source_file c4ce00667d1.cif
_cod_data_source_block AcOEt
_cod_depositor_comments
;
The following automatic conversions were performed:

'_diffrn_radiation_probe' value 'X-ray' changed to 'x-ray' according
to
/usr/data/users/saulius/crontab/automatic-downloads/rss-feeds/RSC/lib/dictionaries/cif_core.dic
dictionary named 'cif_core.dic' version 2.4.2 from 2011-04-26.

Automatic conversion script
Id: cif_fix_values 2281 2013-09-26 08:29:07Z andrius 
;
_cod_original_cell_volume 5076.0(10)
_cod_database_code 7216379

loop_
_space_group_symop_operation_xyz
'x, y, z'
'-x, y+1/2, -z+1/2'
'-x, -y, -z'
'x, -y-1/2, z-1/2'

loop_
_atom_site_label
_atom_site_type_symbol
_atom_site_fract_x
_atom_site_fract_y
_atom_site_fract_z
_atom_site_U_iso_or_equiv
_atom_site_adp_type
_atom_site_occupancy
_atom_site_calc_flag
C58 C 0.1296(3) 0.1631(2) 0.3312(2) 0.0526(12) Uani 1 d
H58A H 0.112 0.1207 0.357 0.079 Uiso 1 calc
H58B H 0.1797 0.1879 0.3639 0.079 Uiso 1 calc
H58C H 0.1474 0.1469 0.286 0.079 Uiso 1 calc
C1 C 0.34112(19) 0.31108(16) 0.09065(18) 0.0194(8) Uani 1 d
C2 C 0.27324(18) 0.26711(16) 0.05008(18) 0.0206(8) Uani 1 d
H2 H 0.2743 0.2528 0.0008 0.025 Uiso 1 calc
C3 C 0.20477(19) 0.24462(16) 0.08192(19) 0.0208(8) Uani 1 d
C4 C 0.20476(19) 0.26301(16) 0.15521(18) 0.0207(8) Uani 1 d
H4 H 0.1585 0.2456 0.1772 0.025 Uiso 1 calc
C5 C 0.27157(18) 0.30648(16) 0.19651(18) 0.0186(8) Uani 1 d
C6 C 0.33761(18) 0.33284(16) 0.16244(18) 0.0179(7) Uani 1 d
C7 C 0.27805(18) 0.31697(16) 0.27910(17) 0.0188(7) Uani 1 d
H7A H 0.2243 0.2966 0.2927 0.023 Uiso 1 calc
H7B H 0.281 0.3697 0.291 0.023 Uiso 1 calc
C8 C 0.36053(18) 0.27896(16) 0.32370(18) 0.0173(7) Uani 1 d
C9 C 0.3697(2) 0.20405(16) 0.31598(18) 0.0226(8) Uani 1 d
H9 H 0.3223 0.1767 0.2866 0.027 Uiso 1 calc
C10 C 0.4475(2) 0.16889(17) 0.35077(19) 0.0249(8) Uani 1 d
H10 H 0.4526 0.1175 0.3463 0.03 Uiso 1 calc
C11 C 0.5175(2) 0.20870(16) 0.39201(19) 0.0225(8) Uani 1 d
H11 H 0.5712 0.1844 0.4147 0.027 Uiso 1 calc
C12 C 0.51074(18) 0.28359(16) 0.40087(17) 0.0175(7) Uani 1 d
C13 C 0.43102(18) 0.31735(15) 0.36743(17) 0.0164(7) Uani 1 d
C14 C 0.59111(18) 0.32634(16) 0.44240(17) 0.0187(7) Uani 1 d
H14A H 0.5784 0.3793 0.4372 0.022 Uiso 1 calc
H14B H 0.603 0.314 0.4959 0.022 Uiso 1 calc
C15 C 0.67198(19) 0.30873(16) 0.41217(18) 0.0200(8) Uani 1 d
C16 C 0.74046(19) 0.26498(16) 0.45263(19) 0.0231(8) Uani 1 d
H16 H 0.7397 0.2505 0.5019 0.028 Uiso 1 calc
C17 C 0.8091(2) 0.24295(17) 0.42051(19) 0.0245(8) Uani 1 d
C18 C 0.80839(19) 0.26178(17) 0.34769(19) 0.0240(8) Uani 1 d
H18 H 0.8548 0.2446 0.3258 0.029 Uiso 1 calc
C19 C 0.74144(19) 0.30515(16) 0.30575(18) 0.0205(8) Uani 1 d
C20 C 0.67594(19) 0.33069(16) 0.34021(18) 0.0194(8) Uani 1 d
C21 C 0.73550(19) 0.31627(17) 0.22326(18) 0.0220(8) Uani 1 d
H21A H 0.7335 0.3691 0.2119 0.026 Uiso 1 calc
H21B H 0.7889 0.2954 0.2095 0.026 Uiso 1 calc
C22 C 0.65255(19) 0.27946(17) 0.17856(18) 0.0196(7) Uani 1 d
C23 C 0.6417(2) 0.20443(16) 0.18580(19) 0.0248(8) Uani 1 d
H23 H 0.6887 0.1765 0.215 0.03 Uiso 1 calc
C24 C 0.5636(2) 0.17017(17) 0.15118(19) 0.0271(8) Uani 1 d
H24 H 0.5578 0.1188 0.1551 0.033 Uiso 1 calc
C25 C 0.4941(2) 0.21093(16) 0.11088(19) 0.0247(8) Uani 1 d
H25 H 0.4396 0.1874 0.089 0.03 Uiso 1 calc
C26 C 0.50204(18) 0.28587(16) 0.10152(17) 0.0188(7) Uani 1 d
C27 C 0.58271(19) 0.31873(16) 0.13479(17) 0.0183(7) Uani 1 d
C28 C 0.42211(18) 0.32929(16) 0.06062(18) 0.0196(7) Uani 1 d
H28A H 0.435 0.3821 0.0667 0.024 Uiso 1 calc
H28B H 0.4102 0.3177 0.0069 0.024 Uiso 1 calc
C29 C 0.1197(2) 0.16637(18) -0.0212(2) 0.0251(8) Uani 1 d
C30 C 0.0373(2) 0.12281(17) -0.04754(19) 0.0253(8) Uani 1 d
C31 C 0.0220(2) 0.09288(18) -0.1192(2) 0.0291(9) Uani 1 d
C32 C -0.0555(2) 0.05354(19) -0.1478(2) 0.0377(10) Uani 1 d
C33 C -0.1146(2) 0.0411(2) -0.1035(2) 0.0440(11) Uani 1 d
H33 H -0.1667 0.0132 -0.1223 0.053 Uiso 1 calc
C34 C -0.0994(2) 0.0684(2) -0.0323(2) 0.0491(12) Uani 1 d
H34 H -0.1406 0.0587 -0.0021 0.059 Uiso 1 calc
C35 C -0.0249(2) 0.1096(2) -0.0051(2) 0.0413(10) Uani 1 d
H35 H -0.0158 0.1294 0.0436 0.05 Uiso 1 calc
C36 C 0.9045(2) 0.1747(2) 0.5267(2) 0.0318(9) Uani 1 d
C37 C 0.9848(2) 0.12674(19) 0.5456(2) 0.0324(9) Uani 1 d
C38 C 1.0142(2) 0.10401(18) 0.6191(2) 0.0324(9) Uani 1 d
C39 C 1.0894(2) 0.05916(19) 0.6393(2) 0.0345(10) Uani 1 d
C40 C 1.1320(2) 0.0365(2) 0.5862(2) 0.0468(12) Uani 1 d
H40 H 1.1819 0.0049 0.5996 0.056 Uiso 1 calc
C41 C 1.1043(3) 0.0582(3) 0.5140(3) 0.0684(15) Uani 1 d
H41 H 1.1356 0.0425 0.4778 0.082 Uiso 1 calc
C42 C 1.0310(3) 0.1028(2) 0.4935(2) 0.0547(13) Uani 1 d
H42 H 1.0118 0.1174 0.4431 0.066 Uiso 1 calc
C43 C 0.6201(3) 0.41114(19) 0.0596(2) 0.0371(10) Uani 1 d
H43A H 0.5738 0.3956 0.016 0.044 Uiso 1 calc
H43B H 0.6761 0.3854 0.0581 0.044 Uiso 1 calc
C44 C 0.6338(3) 0.4926(2) 0.0574(2) 0.0513(12) Uani 1 d
H44A H 0.6438 0.5059 0.0079 0.062 Uiso 1 calc
H44B H 0.5786 0.5173 0.0634 0.062 Uiso 1 calc
C45 C 0.7101(3) 0.5205(2) 0.1156(3) 0.0579(13) Uani 1 d
H45A H 0.6974 0.5133 0.1649 0.087 Uiso 1 calc
H45B H 0.7185 0.5726 0.1075 0.087 Uiso 1 calc
H45C H 0.7644 0.4939 0.1126 0.087 Uiso 1 calc
C46 C 0.6319(2) 0.44788(17) 0.2900(2) 0.0277(9) Uani 1 d
H46A H 0.5882 0.469 0.2477 0.033 Uiso 1 calc
H46B H 0.6909 0.4483 0.277 0.033 Uiso 1 calc
C47 C 0.6358(2) 0.49465(17) 0.3578(2) 0.0291(9) Uani 1 d
H47A H 0.6789 0.4733 0.4005 0.035 Uiso 1 calc
H47B H 0.5766 0.4953 0.3704 0.035 Uiso 1 calc
C48 C 0.6639(2) 0.57304(17) 0.3450(2) 0.0380(10) Uani 1 d
H48A H 0.7198 0.5722 0.3279 0.057 Uiso 1 calc
H48B H 0.6725 0.6005 0.3916 0.057 Uiso 1 calc
H48C H 0.6174 0.5965 0.3073 0.057 Uiso 1 calc
C49 C 0.3987(2) 0.40995(16) 0.44513(18) 0.0236(8) Uani 1 d
H49A H 0.4476 0.3953 0.4872 0.028 Uiso 1 calc
H49B H 0.344 0.3837 0.4495 0.028 Uiso 1 calc
C50 C 0.3840(2) 0.49116(16) 0.4469(2) 0.0280(9) Uani 1 d
H50A H 0.4351 0.5162 0.4334 0.034 Uiso 1 calc
H50B H 0.3828 0.5056 0.4984 0.034 Uiso 1 calc
C51 C 0.2992(2) 0.51734(18) 0.3956(2) 0.0376(10) Uani 1 d
H51A H 0.3016 0.5068 0.344 0.056 Uiso 1 calc
H51B H 0.293 0.5701 0.4017 0.056 Uiso 1 calc
H51C H 0.2481 0.4922 0.4077 0.056 Uiso 1 calc
C52 C 0.3800(2) 0.44963(16) 0.21396(19) 0.0253(8) Uani 1 d
H52A H 0.4244 0.471 0.2557 0.03 Uiso 1 calc
H52B H 0.3217 0.4491 0.2282 0.03 Uiso 1 calc
C53 C 0.3734(2) 0.49669(17) 0.14618(19) 0.0274(9) Uani 1 d
H53A H 0.3323 0.4738 0.1033 0.033 Uiso 1 calc
H53B H 0.4327 0.5007 0.1341 0.033 Uiso 1 calc
C54 C 0.3394(2) 0.57276(17) 0.1595(2) 0.0347(10) Uani 1 d
H54A H 0.2871 0.5684 0.1813 0.052 Uiso 1 calc
H54B H 0.3229 0.5989 0.1121 0.052 Uiso 1 calc
H54C H 0.3863 0.5998 0.1936 0.052 Uiso 1 calc
N1 N 0.88092(17) 0.19784(15) 0.45640(16) 0.0325(8) Uani 1 d
H1 H 0.9156 0.1826 0.4275 0.039 Uiso 1 calc
N2 N 0.13186(16) 0.19976(14) 0.04506(15) 0.0246(7) Uani 1 d
H2A H 0.0892 0.1932 0.0692 0.03 Uiso 1 calc
O1 O 0.17567(16) 0.17206(13) -0.06108(14) 0.0390(7) Uani 1 d
O2 O 0.08063(16) 0.10065(14) -0.16407(14) 0.0407(7) Uani 1 d
H2B H 0.1253 0.1243 -0.1415 0.061 Uiso 1 calc
O3 O -0.0730(2) 0.02547(16) -0.21812(16) 0.0598(9) Uani 1 d
H3 H -0.0555 0.0548 -0.2468 0.09 Uiso 1 calc
O4 O 0.86250(17) 0.19121(16) 0.57438(15) 0.0527(8) Uani 1 d
O5 O 0.97246(17) 0.12297(15) 0.67376(14) 0.0480(8) Uani 1 d
H5 H 0.9226 0.1414 0.6548 0.072 Uiso 1 calc
O6 O 1.12052(18) 0.03723(15) 0.71080(15) 0.0504(8) Uani 1 d
H6 H 1.0879 0.0543 0.7376 0.076 Uiso 1 calc
O7 O 0.60710(12) 0.37335(11) 0.30114(12) 0.0220(5) Uani 1 d
O8 O 0.59297(13) 0.39353(10) 0.12657(12) 0.0199(5) Uani 1 d
O9 O 0.40583(12) 0.37530(11) 0.20167(12) 0.0214(5) Uani 1 d
O10 O 0.42134(12) 0.39224(10) 0.37604(12) 0.0179(5) Uani 1 d
C55 C 0.0523(2) 0.2148(2) 0.3107(2) 0.0443(11) Uani 1 d
H55A H 0.0416 0.2384 0.3561 0.053 Uiso 1 calc
H55B H 0.0665 0.2534 0.2776 0.053 Uiso 1 calc
C56 C -0.0331(3) 0.1627(2) 0.2006(3) 0.0498(12) Uani 1 d
C57 C -0.1166(3) 0.1224(3) 0.1679(3) 0.0695(15) Uani 1 d
H57A H -0.1573 0.1547 0.1339 0.104 Uiso 1 calc
H57B H -0.1449 0.1063 0.2077 0.104 Uiso 1 calc
H57C H -0.1025 0.0798 0.1405 0.104 Uiso 1 calc
O11 O -0.02628(16) 0.17661(15) 0.27374(18) 0.0520(8) Uani 1 d
O12 O 0.02118(17) 0.18200(16) 0.16736(17) 0.0557(8) Uani 1 d

loop_
_atom_site_aniso_label
_atom_site_aniso_U_11
_atom_site_aniso_U_22
_atom_site_aniso_U_33
_atom_site_aniso_U_23
_atom_site_aniso_U_13
_atom_site_aniso_U_12
C58 0.049(3) 0.060(3) 0.052(3) 0.011(3) 0.019(2) 0.003(2)
C1 0.0173(16) 0.0202(17) 0.0172(19) 0.0010(16) -0.0035(13) 0.0004(12)
C2 0.0204(17) 0.0234(17) 0.0161(19) -0.0019(16) -0.0001(14) 0.0007(13)
C3 0.0149(16) 0.0205(17) 0.024(2) -0.0014(16) -0.0010(14) -0.0019(13)
C4 0.0168(16) 0.0230(17) 0.022(2) 0.0025(16) 0.0036(14) 0.0015(13)
C5 0.0158(15) 0.0175(16) 0.020(2) -0.0001(15) -0.0006(14) 0.0035(12)
C6 0.0130(15) 0.0176(16) 0.020(2) -0.0004(16) -0.0029(13) 0.0001(12)
C7 0.0162(16) 0.0219(17) 0.0179(19) -0.0044(16) 0.0031(13) -0.0010(13)
C8 0.0183(16) 0.0183(16) 0.0169(19) -0.0004(15) 0.0074(13) 0.0025(12)
C9 0.0230(17) 0.0205(17) 0.024(2) -0.0047(16) 0.0047(15) -0.0073(13)
C10 0.0320(19) 0.0137(16) 0.031(2) 0.0002(16) 0.0109(16) 0.0030(14)
C11 0.0210(17) 0.0217(17) 0.025(2) 0.0059(16) 0.0051(14) 0.0071(13)
C12 0.0185(16) 0.0220(17) 0.0128(18) 0.0041(15) 0.0051(13) 0.0017(12)
C13 0.0197(16) 0.0121(15) 0.0179(18) 0.0009(15) 0.0049(13) 0.0005(12)
C14 0.0151(15) 0.0243(17) 0.0159(18) 0.0009(16) 0.0017(13) 0.0014(13)
C15 0.0173(16) 0.0214(17) 0.019(2) -0.0029(16) -0.0002(13) -0.0025(13)
C16 0.0209(17) 0.0277(18) 0.0186(19) 0.0023(16) 0.0002(14) -0.0012(14)
C17 0.0190(17) 0.0282(19) 0.024(2) 0.0047(17) -0.0008(15) 0.0035(14)
C18 0.0188(16) 0.0280(18) 0.026(2) 0.0016(17) 0.0058(15) 0.0019(14)
C19 0.0181(16) 0.0222(17) 0.020(2) -0.0013(16) 0.0024(14) -0.0038(13)
C20 0.0158(16) 0.0200(16) 0.020(2) -0.0014(16) -0.0018(14) -0.0027(13)
C21 0.0171(16) 0.0241(17) 0.024(2) -0.0010(17) 0.0036(14) 0.0006(13)
C22 0.0177(16) 0.0257(17) 0.0167(19) -0.0013(16) 0.0067(13) 0.0002(13)
C23 0.0258(18) 0.0203(18) 0.029(2) 0.0030(17) 0.0063(15) 0.0038(13)
C24 0.0346(19) 0.0178(17) 0.030(2) -0.0027(17) 0.0099(16) -0.0001(14)
C25 0.0240(17) 0.0211(18) 0.028(2) -0.0089(17) 0.0036(15) -0.0076(13)
C26 0.0189(16) 0.0247(18) 0.0134(18) -0.0038(16) 0.0048(13) -0.0020(13)
C27 0.0224(16) 0.0193(17) 0.0147(18) -0.0042(15) 0.0072(14) -0.0036(13)
C28 0.0171(16) 0.0243(17) 0.0166(19) -0.0009(16) 0.0021(13) -0.0048(13)
C29 0.0235(18) 0.0271(18) 0.022(2) 0.0012(17) -0.0018(15) -0.0013(14)
C30 0.0253(18) 0.0233(17) 0.022(2) 0.0004(16) -0.0052(15) -0.0031(14)
C31 0.0309(19) 0.0244(18) 0.028(2) 0.0030(17) -0.0013(17) -0.0038(15)
C32 0.039(2) 0.033(2) 0.030(2) -0.0004(19) -0.0144(19) -0.0086(17)
C33 0.032(2) 0.043(2) 0.048(3) -0.006(2) -0.009(2) -0.0186(18)
C34 0.035(2) 0.059(3) 0.050(3) -0.011(2) 0.004(2) -0.0233(19)
C35 0.033(2) 0.054(3) 0.035(2) -0.012(2) 0.0032(18) -0.0161(18)
C36 0.0237(19) 0.039(2) 0.029(2) 0.007(2) -0.0030(17) 0.0038(16)
C37 0.0243(18) 0.038(2) 0.032(2) 0.0082(19) 0.0001(16) 0.0065(15)
C38 0.034(2) 0.031(2) 0.027(2) -0.0048(19) -0.0055(17) 0.0027(16)
C39 0.030(2) 0.032(2) 0.033(2) 0.0055(19) -0.0112(18) 0.0032(16)
C40 0.030(2) 0.057(3) 0.051(3) 0.013(2) 0.003(2) 0.0231(19)
C41 0.054(3) 0.105(4) 0.050(3) 0.036(3) 0.021(2) 0.051(3)
C42 0.043(2) 0.086(3) 0.040(3) 0.029(3) 0.018(2) 0.034(2)
C43 0.060(3) 0.033(2) 0.021(2) 0.0023(19) 0.0130(19) -0.0155(18)
C44 0.082(3) 0.037(2) 0.038(3) 0.010(2) 0.021(2) -0.010(2)
C45 0.067(3) 0.039(2) 0.068(3) -0.004(2) 0.015(3) -0.030(2)
C46 0.0321(19) 0.0242(18) 0.026(2) 0.0070(18) 0.0045(16) 0.0055(14)
C47 0.0288(19) 0.0276(19) 0.029(2) 0.0057(18) 0.0025(16) 0.0070(14)
C48 0.043(2) 0.0241(19) 0.047(3) 0.003(2) 0.012(2) 0.0069(16)
C49 0.0299(18) 0.0240(18) 0.017(2) -0.0023(17) 0.0050(15) 0.0021(14)
C50 0.038(2) 0.0193(17) 0.026(2) -0.0068(17) 0.0045(16) 0.0028(14)
C51 0.033(2) 0.0255(19) 0.053(3) -0.005(2) 0.0053(19) 0.0095(15)
C52 0.0323(19) 0.0179(17) 0.025(2) -0.0034(17) 0.0049(16) -0.0046(14)
C53 0.0303(19) 0.0260(19) 0.025(2) -0.0016(17) 0.0029(16) -0.0078(14)
C54 0.040(2) 0.0253(19) 0.039(3) -0.0002(19) 0.0088(18) -0.0084(15)
N1 0.0227(15) 0.0456(18) 0.0287(19) 0.0110(16) 0.0046(13) 0.0144(13)
N2 0.0187(14) 0.0313(16) 0.0230(17) -0.0055(14) 0.0025(12) -0.0066(11)
O1 0.0374(15) 0.0498(16) 0.0291(15) -0.0166(14) 0.0056(12) -0.0182(12)
O2 0.0437(16) 0.0453(16) 0.0295(16) -0.0121(14) 0.0004(13) -0.0194(12)
O3 0.067(2) 0.066(2) 0.0364(18) -0.0111(17) -0.0101(16) -0.0302(16)
O4 0.0491(17) 0.079(2) 0.0302(17) 0.0128(16) 0.0085(14) 0.0357(15)
O5 0.0532(18) 0.0599(18) 0.0260(16) 0.0052(15) -0.0018(13) 0.0282(14)
O6 0.0527(18) 0.0534(18) 0.0349(17) 0.0025(16) -0.0120(14) 0.0236(14)
O7 0.0178(11) 0.0241(12) 0.0220(13) 0.0036(11) -0.0002(10) 0.0028(9)
O8 0.0241(11) 0.0179(11) 0.0165(13) 0.0024(11) 0.0021(9) -0.0059(9)
O9 0.0176(11) 0.0231(12) 0.0209(13) -0.0028(11) -0.0011(9) -0.0028(9)
O10 0.0229(11) 0.0150(11) 0.0143(12) -0.0007(10) 0.0010(9) 0.0014(8)
C55 0.035(2) 0.049(2) 0.050(3) -0.008(2) 0.0122(19) -0.0069(18)
C56 0.039(2) 0.053(3) 0.063(3) -0.020(3) 0.022(2) -0.018(2)
C57 0.046(3) 0.087(3) 0.079(4) -0.031(3) 0.022(3) -0.037(2)
O11 0.0384(15) 0.0519(17) 0.072(2) -0.0236(17) 0.0259(15) -0.0173(13)
O12 0.0374(16) 0.0688(19) 0.065(2) -0.0205(18) 0.0202(15) -0.0239(14)

loop_
_atom_type_symbol
_atom_type_description
_atom_type_scat_dispersion_real
_atom_type_scat_dispersion_imag
_atom_type_scat_source
C C 0.0033 0.0016 'International Tables Vol C Tables 4.2.6.8 and 6.1.1.4'
H H 0 0 'International Tables Vol C Tables 4.2.6.8 and 6.1.1.4'
N N 0.0061 0.0033 'International Tables Vol C Tables 4.2.6.8 and 6.1.1.4'
O O 0.0106 0.006 'International Tables Vol C Tables 4.2.6.8 and 6.1.1.4'

loop_
_geom_angle_atom_site_label_1
_geom_angle_atom_site_label_2
_geom_angle_atom_site_label_3
_geom_angle
C55 C58 H58A 109.5
C55 C58 H58B 109.5
H58A C58 H58B 109.5
C55 C58 H58C 109.5
H58A C58 H58C 109.5
H58B C58 H58C 109.5
C6 C1 C2 119.4(3)
C6 C1 C28 119.6(3)
C2 C1 C28 120.7(3)
C3 C2 C1 119.7(3)
C3 C2 H2 120.1
C1 C2 H2 120.1
C2 C3 C4 120.4(3)
C2 C3 N2 124.1(3)
C4 C3 N2 115.4(3)
C5 C4 C3 120.8(3)
C5 C4 H4 119.6
C3 C4 H4 119.6
C4 C5 C6 118.5(3)
C4 C5 C7 120.0(3)
C6 C5 C7 121.1(3)
O9 C6 C5 120.4(3)
O9 C6 C1 118.3(3)
C5 C6 C1 121.0(3)
C5 C7 C8 110.3(2)
C5 C7 H7A 109.6
C8 C7 H7A 109.6
C5 C7 H7B 109.6
C8 C7 H7B 109.6
H7A C7 H7B 108.1
C9 C8 C13 118.3(3)
C9 C8 C7 119.2(3)
C13 C8 C7 122.2(3)
C10 C9 C8 120.6(3)
C10 C9 H9 119.7
C8 C9 H9 119.7
C11 C10 C9 119.9(3)
C11 C10 H10 120.1
C9 C10 H10 120.1
C10 C11 C12 121.1(3)
C10 C11 H11 119.4
C12 C11 H11 119.4
C11 C12 C13 118.0(3)
C11 C12 C14 119.6(3)
C13 C12 C14 122.3(3)
C12 C13 C8 122.1(3)
C12 C13 O10 119.6(2)
C8 C13 O10 118.3(2)
C15 C14 C12 110.5(3)
C15 C14 H14A 109.6
C12 C14 H14A 109.6
C15 C14 H14B 109.6
C12 C14 H14B 109.6
H14A C14 H14B 108.1
C16 C15 C20 118.9(3)
C16 C15 C14 120.7(3)
C20 C15 C14 120.2(3)
C17 C16 C15 119.7(3)
C17 C16 H16 120.1
C15 C16 H16 120.1
C16 C17 C18 120.1(3)
C16 C17 N1 124.1(3)
C18 C17 N1 115.7(3)
C17 C18 C19 121.7(3)
C17 C18 H18 119.1
C19 C18 H18 119.1
C20 C19 C18 117.5(3)
C20 C19 C21 121.7(3)
C18 C19 C21 120.4(3)
O7 C20 C19 120.2(3)
O7 C20 C15 117.8(3)
C19 C20 C15 121.8(3)
C22 C21 C19 110.0(3)
C22 C21 H21A 109.7
C19 C21 H21A 109.7
C22 C21 H21B 109.7
C19 C21 H21B 109.7
H21A C21 H21B 108.2
C27 C22 C23 118.1(3)
C27 C22 C21 122.3(3)
C23 C22 C21 119.4(3)
C24 C23 C22 121.0(3)
C24 C23 H23 119.5
C22 C23 H23 119.5
C25 C24 C23 119.7(3)
C25 C24 H24 120.2
C23 C24 H24 120.2
C24 C25 C26 121.4(3)
C24 C25 H25 119.3
C26 C25 H25 119.3
C25 C26 C27 117.7(3)
C25 C26 C28 119.6(3)
C27 C26 C28 122.5(3)
O8 C27 C22 118.7(3)
O8 C27 C26 119.3(3)
C22 C27 C26 122.0(3)
C1 C28 C26 110.3(3)
C1 C28 H28A 109.6
C26 C28 H28A 109.6
C1 C28 H28B 109.6
C26 C28 H28B 109.6
H28A C28 H28B 108.1
O1 C29 N2 121.4(3)
O1 C29 C30 120.0(3)
N2 C29 C30 118.6(3)
C35 C30 C31 118.2(3)
C35 C30 C29 123.8(3)
C31 C30 C29 118.1(3)
O2 C31 C32 116.9(3)
O2 C31 C30 122.5(3)
C32 C31 C30 120.6(4)
O3 C32 C33 119.1(3)
O3 C32 C31 121.7(4)
C33 C32 C31 119.2(4)
C32 C33 C34 120.9(3)
C32 C33 H33 119.5
C34 C33 H33 119.5
C35 C34 C33 120.0(4)
C35 C34 H34 120
C33 C34 H34 120
C34 C35 C30 121.0(4)
C34 C35 H35 119.5
C30 C35 H35 119.5
O4 C36 N1 122.6(3)
O4 C36 C37 120.9(3)
N1 C36 C37 116.5(4)
C42 C37 C38 118.2(3)
C42 C37 C36 123.4(3)
C38 C37 C36 118.4(4)
O5 C38 C37 122.8(3)
O5 C38 C39 116.9(3)
C37 C38 C39 120.3(4)
O6 C39 C40 119.1(3)
O6 C39 C38 121.6(4)
C40 C39 C38 119.3(4)
C39 C40 C41 121.3(4)
C39 C40 H40 119.4
C41 C40 H40 119.4
C40 C41 C42 119.9(4)
C40 C41 H41 120
C42 C41 H41 120
C41 C42 C37 120.9(4)
C41 C42 H42 119.5
C37 C42 H42 119.5
O8 C43 C44 108.5(3)
O8 C43 H43A 110
C44 C43 H43A 110
O8 C43 H43B 110
C44 C43 H43B 110
H43A C43 H43B 108.4
C45 C44 C43 114.3(3)
C45 C44 H44A 108.7
C43 C44 H44A 108.7
C45 C44 H44B 108.7
C43 C44 H44B 108.7
H44A C44 H44B 107.6
C44 C45 H45A 109.5
C44 C45 H45B 109.5
H45A C45 H45B 109.5
C44 C45 H45C 109.5
H45A C45 H45C 109.5
H45B C45 H45C 109.5
O7 C46 C47 112.5(3)
O7 C46 H46A 109.1
C47 C46 H46A 109.1
O7 C46 H46B 109.1
C47 C46 H46B 109.1
H46A C46 H46B 107.8
C46 C47 C48 111.4(3)
C46 C47 H47A 109.3
C48 C47 H47A 109.3
C46 C47 H47B 109.3
C48 C47 H47B 109.3
H47A C47 H47B 108
C47 C48 H48A 109.5
C47 C48 H48B 109.5
H48A C48 H48B 109.5
C47 C48 H48C 109.5
H48A C48 H48C 109.5
H48B C48 H48C 109.5
O10 C49 C50 108.1(3)
O10 C49 H49A 110.1
C50 C49 H49A 110.1
O10 C49 H49B 110.1
C50 C49 H49B 110.1
H49A C49 H49B 108.4
C49 C50 C51 114.4(3)
C49 C50 H50A 108.7
C51 C50 H50A 108.7
C49 C50 H50B 108.7
C51 C50 H50B 108.7
H50A C50 H50B 107.6
C50 C51 H51A 109.5
C50 C51 H51B 109.5
H51A C51 H51B 109.5
C50 C51 H51C 109.5
H51A C51 H51C 109.5
H51B C51 H51C 109.5
O9 C52 C53 112.2(3)
O9 C52 H52A 109.2
C53 C52 H52A 109.2
O9 C52 H52B 109.2
C53 C52 H52B 109.2
H52A C52 H52B 107.9
C52 C53 C54 110.6(3)
C52 C53 H53A 109.5
C54 C53 H53A 109.5
C52 C53 H53B 109.5
C54 C53 H53B 109.5
H53A C53 H53B 108.1
C53 C54 H54A 109.5
C53 C54 H54B 109.5
H54A C54 H54B 109.5
C53 C54 H54C 109.5
H54A C54 H54C 109.5
H54B C54 H54C 109.5
C36 N1 C17 130.7(3)
C36 N1 H1 114.6
C17 N1 H1 114.6
C29 N2 C3 128.9(3)
C29 N2 H2A 115.5
C3 N2 H2A 115.5
C31 O2 H2B 109.5
C32 O3 H3 109.5
C38 O5 H5 109.5
C39 O6 H6 109.5
C20 O7 C46 114.3(2)
C27 O8 C43 112.3(2)
C6 O9 C52 114.2(2)
C13 O10 C49 112.2(2)
O11 C55 C58 110.5(3)
O11 C55 H55A 109.5
C58 C55 H55A 109.5
O11 C55 H55B 109.5
C58 C55 H55B 109.5
H55A C55 H55B 108.1
O12 C56 O11 123.1(4)
O12 C56 C57 125.3(4)
O11 C56 C57 111.5(4)
C56 C57 H57A 109.5
C56 C57 H57B 109.5
H57A C57 H57B 109.5
C56 C57 H57C 109.5
H57A C57 H57C 109.5
H57B C57 H57C 109.5
C56 O11 C55 115.9(3)

loop_
_geom_bond_atom_site_label_1
_geom_bond_atom_site_label_2
_geom_bond_distance
C58 C55 1.502(5)
C58 H58A 0.98
C58 H58B 0.98
C58 H58C 0.98
C1 C6 1.396(4)
C1 C2 1.398(4)
C1 C28 1.511(4)
C2 C3 1.379(4)
C2 H2 0.95
C3 C4 1.394(4)
C3 N2 1.435(4)
C4 C5 1.388(4)
C4 H4 0.95
C5 C6 1.395(4)
C5 C7 1.517(4)
C6 O9 1.376(3)
C7 C8 1.520(4)
C7 H7A 0.99
C7 H7B 0.99
C8 C9 1.390(4)
C8 C13 1.391(4)
C9 C10 1.385(4)
C9 H9 0.95
C10 C11 1.382(4)
C10 H10 0.95
C11 C12 1.388(4)
C11 H11 0.95
C12 C13 1.391(4)
C12 C14 1.520(4)
C13 O10 1.393(3)
C14 C15 1.508(4)
C14 H14A 0.99
C14 H14B 0.99
C15 C16 1.401(4)
C15 C20 1.402(4)
C16 C17 1.381(5)
C16 H16 0.95
C17 C18 1.385(5)
C17 N1 1.422(4)
C18 C19 1.392(4)
C18 H18 0.95
C19 C20 1.388(4)
C19 C21 1.518(4)
C20 O7 1.384(3)
C21 C22 1.516(4)
C21 H21A 0.99
C21 H21B 0.99
C22 C27 1.393(4)
C22 C23 1.395(4)
C23 C24 1.381(4)
C23 H23 0.95
C24 C25 1.379(4)
C24 H24 0.95
C25 C26 1.392(4)
C25 H25 0.95
C26 C27 1.394(4)
C26 C28 1.518(4)
C27 O8 1.392(3)
C28 H28A 0.99
C28 H28B 0.99
C29 O1 1.256(4)
C29 N2 1.342(4)
C29 C30 1.486(4)
C30 C35 1.387(5)
C30 C31 1.402(5)
C31 O2 1.361(4)
C31 C32 1.394(4)
C32 O3 1.366(4)
C32 C33 1.370(6)
C33 C34 1.377(6)
C33 H33 0.95
C34 C35 1.372(5)
C34 H34 0.95
C35 H35 0.95
C36 O4 1.240(4)
C36 N1 1.336(4)
C36 C37 1.494(5)
C37 C42 1.388(5)
C37 C38 1.395(5)
C38 O5 1.356(4)
C38 C39 1.401(5)
C39 O6 1.360(4)
C39 C40 1.360(5)
C40 C41 1.366(6)
C40 H40 0.95
C41 C42 1.377(5)
C41 H41 0.95
C42 H42 0.95
C43 O8 1.426(4)
C43 C44 1.508(5)
C43 H43A 0.99
C43 H43B 0.99
C44 C45 1.496(5)
C44 H44A 0.99
C44 H44B 0.99
C45 H45A 0.98
C45 H45B 0.98
C45 H45C 0.98
C46 O7 1.445(4)
C46 C47 1.507(5)
C46 H46A 0.99
C46 H46B 0.99
C47 C48 1.533(4)
C47 H47A 0.99
C47 H47B 0.99
C48 H48A 0.98
C48 H48B 0.98
C48 H48C 0.98
C49 O10 1.431(4)
C49 C50 1.506(4)
C49 H49A 0.99
C49 H49B 0.99
C50 C51 1.511(4)
C50 H50A 0.99
C50 H50B 0.99
C51 H51A 0.98
C51 H51B 0.98
C51 H51C 0.98
C52 O9 1.450(4)
C52 C53 1.504(5)
C52 H52A 0.99
C52 H52B 0.99
C53 C54 1.528(4)
C53 H53A 0.99
C53 H53B 0.99
C54 H54A 0.98
C54 H54B 0.98
C54 H54C 0.98
N1 H1 0.88
N2 H2A 0.88
O2 H2B 0.84
O3 H3 0.84
O5 H5 0.84
O6 H6 0.84
C55 O11 1.432(4)
C55 H55A 0.99
C55 H55B 0.99
C56 O12 1.196(5)
C56 O11 1.354(5)
C56 C57 1.488(5)
C57 H57A 0.98
C57 H57B 0.98
C57 H57C 0.98
